data_1550694
loop_
_publ_author_name
'Shi, Donglei'
'Chen, Shuqiang'
'Dong, Biao'
'Zhang, Yanhui'
'Sheng, Chunquan'
'James, Tony D.'
'Guo, Yuan'

_publ_section_title
;
 Evaluation of HOCl-generating anticancer agents by an ultrasensitive
 dual-mode fluorescent probe
;
_journal_name_full 'Chemical Science'
_journal_paper_doi 10.1039/C9SC00180H
_journal_year 2019
_chemical_formula_moiety 'I, C28 H27 N4 O S2'
_chemical_formula_sum 'C28 H27 I N4 O S2'
_chemical_formula_weight 626.55
_space_group_crystal_system monoclinic
_space_group_IT_number 14
_space_group_name_Hall '-P 2ybc'
_space_group_name_H-M_alt 'P 1 21/c 1'
_symmetry_space_group_name_Hall '-P 2ybc'
_symmetry_space_group_name_H-M 'P 1 21/c 1'
_atom_sites_solution_hydrogens geom
_audit_creation_date 2018-06-20
_audit_creation_method
;
Olex2 1.2
(compiled 2018.05.29 svn.r3508 for OlexSys, GUI svn.r5506)
;
_audit_update_record
;
2018-08-24 deposited with the CCDC.    2019-03-04 downloaded from the CCDC.
;
_cell_angle_alpha 90
_cell_angle_beta 115.300(2)
_cell_angle_gamma 90
_cell_formula_units_Z 4
_cell_length_a 11.4238(13)
_cell_length_b 20.241(2)
_cell_length_c 13.3064(14)
_cell_measurement_reflns_used 2197
_cell_measurement_temperature 296(2)
_cell_measurement_theta_max 18.75
_cell_measurement_theta_min 2.63
_cell_volume 2781.7(5)
_computing_cell_refinement 'SAINT v7.68A (Bruker, 2009)'
_computing_data_reduction 'SAINT v7.68A (Bruker, 2009)'
_computing_molecular_graphics 'Olex2 (Dolomanov et al., 2009)'
_computing_publication_material 'Olex2 (Dolomanov et al., 2009)'
_computing_structure_refinement 'ShelXL (Sheldrick, 2015)'
_diffrn_ambient_temperature 296.15
_diffrn_measured_fraction_theta_full 0.999
_diffrn_measured_fraction_theta_max 0.999
_diffrn_measurement_device_type 'Bruker APEX-II CCD'
_diffrn_measurement_method '\f and \w scans'
_diffrn_radiation_monochromator graphite
_diffrn_radiation_type MoK\a
_diffrn_radiation_wavelength 0.71073
_diffrn_reflns_av_R_equivalents 0.0487
_diffrn_reflns_av_unetI/netI 0.0602
_diffrn_reflns_Laue_measured_fraction_full 0.999
_diffrn_reflns_Laue_measured_fraction_max 0.999
_diffrn_reflns_limit_h_max 13
_diffrn_reflns_limit_h_min -11
_diffrn_reflns_limit_k_max 24
_diffrn_reflns_limit_k_min -22
_diffrn_reflns_limit_l_max 15
_diffrn_reflns_limit_l_min -15
_diffrn_reflns_number 13959
_diffrn_reflns_point_group_measured_fraction_full 0.999
_diffrn_reflns_point_group_measured_fraction_max 0.999
_diffrn_reflns_theta_full 25.100
_diffrn_reflns_theta_max 25.100
_diffrn_reflns_theta_min 1.969
_diffrn_standards_number 0
_exptl_absorpt_coefficient_mu 1.329
_exptl_absorpt_correction_T_max 0.7454
_exptl_absorpt_correction_T_min 0.6505
_exptl_absorpt_correction_type multi-scan
_exptl_absorpt_process_details
'SADABS-2008/1 (Bruker,2008) was used for absorption correction. wR2(int) was 0.0943 before and 0.0464 after correction. The Ratio of minimum to maximum transmission is 0.8727. The \l/2 correction factor is 0.0015.'
_exptl_crystal_colour colourless
_exptl_crystal_colour_primary colourless
_exptl_crystal_density_diffrn 1.496
_exptl_crystal_description block
_exptl_crystal_F_000 1264
_exptl_crystal_size_max 0.18
_exptl_crystal_size_mid 0.14
_exptl_crystal_size_min 0.132
_refine_diff_density_max 1.128
_refine_diff_density_min -0.803
_refine_diff_density_rms 0.100
_refine_ls_extinction_method none
_refine_ls_goodness_of_fit_ref 1.022
_refine_ls_hydrogen_treatment constr
_refine_ls_matrix_type full
_refine_ls_number_parameters 325
_refine_ls_number_reflns 4944
_refine_ls_number_restraints 0
_refine_ls_restrained_S_all 1.022
_refine_ls_R_factor_all 0.0932
_refine_ls_R_factor_gt 0.0505
_refine_ls_shift/su_max 0.000
_refine_ls_shift/su_mean 0.000
_refine_ls_structure_factor_coef Fsqd
_refine_ls_weighting_details 'w=1/[\s^2^(Fo^2^)+(0.0809P)^2^] where P=(Fo^2^+2Fc^2^)/3'
_refine_ls_weighting_scheme calc
_refine_ls_wR_factor_gt 0.1276
_refine_ls_wR_factor_ref 0.1571
_reflns_Friedel_coverage 0.000
_reflns_number_gt 3012
_reflns_number_total 4944
_reflns_threshold_expression 'I > 2\s(I)'
_cod_data_source_file c9sc00180h2.cif
_cod_data_source_block xb1445_0m
_cod_database_code 1550694
_shelx_shelxl_version_number 2014/7
_shelx_space_group_comment
;
The symmetry employed for this shelxl refinement is uniquely defined
by the following loop, which should always be used as a source of
symmetry information in preference to the above space-group names.
They are only intended as comments.
;
_shelx_estimated_absorpt_t_max 0.844
_shelx_estimated_absorpt_t_min 0.796
_olex2_refinement_description
;
1. Fixed Uiso
 At 1.2 times of:
  All C(H) groups
 At 1.5 times of:
  All C(H,H,H) groups
2.a Me refined with riding coordinates:
 C7(H7A,H7B,H7C), C8(H8A,H8B,H8C), C18(H18A,H18B,H18C), C20(H20A,H20B,H20C),
 C21(H21A,H21B,H21C)
2.b Aromatic/amide H refined with riding coordinates:
 C1(H1), C2(H2), C3(H3), C4(H4), C10(H10), C11(H11), C13(H13), C15(H15),
 C24(H24), C25(H25), C26(H26), C27(H27)
;
_olex2_submission_special_instructions 'No special instructions were received'

loop_
_space_group_symop_operation_xyz
'x, y, z'
'-x, y+1/2, -z+1/2'
'-x, -y, -z'
'x, -y-1/2, z-1/2'

loop_
_atom_site_label
_atom_site_type_symbol
_atom_site_fract_x
_atom_site_fract_y
_atom_site_fract_z
_atom_site_U_iso_or_equiv
_atom_site_adp_type
_atom_site_occupancy
_atom_site_site_symmetry_order
_atom_site_calc_flag
_atom_site_refinement_flags_posn
I1 I 0.58939(5) 0.39621(2) 0.36912(4) 0.0778(2) Uani 1 1 d .
S1 S 1.12816(15) 0.11117(7) 0.31469(14) 0.0620(4) Uani 1 1 d .
S2 S 0.87714(17) 0.13031(9) 0.43935(14) 0.0654(5) Uani 1 1 d .
N1 N 0.3662(4) 0.1397(2) 0.1138(4) 0.0501(12) Uani 1 1 d .
N2 N 0.2920(4) 0.2393(2) 0.1100(3) 0.0433(11) Uani 1 1 d .
N3 N 0.8124(5) 0.0379(2) 0.2819(4) 0.0594(13) Uani 1 1 d .
N4 N 1.2234(4) 0.2294(2) 0.3401(4) 0.0529(12) Uani 1 1 d .
O1 O 0.8622(3) 0.13389(17) 0.2338(3) 0.0485(9) Uani 1 1 d .
C1 C 0.1508(7) 0.0796(3) 0.0478(5) 0.0658(17) Uani 1 1 d .
H1 H 0.1812 0.0369 0.0487 0.079 Uiso 1 1 calc R
C2 C 0.0229(7) 0.0923(4) 0.0169(6) 0.075(2) Uani 1 1 d .
H2 H -0.0347 0.0570 -0.0017 0.090 Uiso 1 1 calc R
C3 C -0.0247(6) 0.1555(4) 0.0121(5) 0.0699(19) Uani 1 1 d .
H3 H -0.1132 0.1616 -0.0114 0.084 Uiso 1 1 calc R
C4 C 0.0557(5) 0.2097(3) 0.0411(4) 0.0550(15) Uani 1 1 d .
H4 H 0.0241 0.2524 0.0384 0.066 Uiso 1 1 calc R
C5 C 0.1870(5) 0.1973(3) 0.0749(4) 0.0457(13) Uani 1 1 d .
C6 C 0.2341(5) 0.1341(3) 0.0782(4) 0.0479(14) Uani 1 1 d .
C7 C 0.4532(6) 0.0826(3) 0.1295(6) 0.071(2) Uani 1 1 d .
H7A H 0.4030 0.0427 0.1094 0.107 Uiso 1 1 calc R
H7B H 0.4981 0.0878 0.0833 0.107 Uiso 1 1 calc R
H7C H 0.5149 0.0802 0.2060 0.107 Uiso 1 1 calc R
C8 C 0.2856(6) 0.3108(2) 0.1207(5) 0.0552(15) Uani 1 1 d .
H8A H 0.1973 0.3239 0.0990 0.083 Uiso 1 1 calc R
H8B H 0.3369 0.3235 0.1966 0.083 Uiso 1 1 calc R
H8C H 0.3184 0.3322 0.0736 0.083 Uiso 1 1 calc R
C9 C 0.4011(5) 0.2032(2) 0.1332(4) 0.0423(13) Uani 1 1 d .
C10 C 0.5281(5) 0.2322(3) 0.1728(4) 0.0491(14) Uani 1 1 d .
H10 H 0.5388 0.2737 0.2057 0.059 Uiso 1 1 calc R
C11 C 0.6304(5) 0.2061(3) 0.1670(5) 0.0520(15) Uani 1 1 d .
H11 H 0.6224 0.1639 0.1369 0.062 Uiso 1 1 calc R
C12 C 0.7568(5) 0.2393(3) 0.2051(4) 0.0470(13) Uani 1 1 d .
C13 C 0.7642(5) 0.3070(3) 0.2015(4) 0.0494(14) Uani 1 1 d .
H13 H 0.6886 0.3317 0.1794 0.059 Uiso 1 1 calc R
C14 C 0.8814(6) 0.3399(3) 0.2299(4) 0.0493(14) Uani 1 1 d .
C15 C 0.9914(5) 0.3021(3) 0.2634(4) 0.0496(14) Uani 1 1 d .
H15 H 1.0701 0.3233 0.2814 0.059 Uiso 1 1 calc R
C16 C 0.9904(5) 0.2330(3) 0.2715(4) 0.0463(13) Uani 1 1 d .
C17 C 0.8706(5) 0.2027(2) 0.2403(4) 0.0440(13) Uani 1 1 d .
C18 C 0.8839(6) 0.4140(3) 0.2209(6) 0.0661(17) Uani 1 1 d .
H18A H 0.7976 0.4310 0.1962 0.099 Uiso 1 1 calc R
H18B H 0.9382 0.4324 0.2922 0.099 Uiso 1 1 calc R
H18C H 0.9175 0.4258 0.1683 0.099 Uiso 1 1 calc R
C19 C 0.8488(5) 0.0987(3) 0.3160(5) 0.0502(14) Uani 1 1 d .
C20 C 0.7841(7) 0.0149(3) 0.1692(6) 0.087(2) Uani 1 1 d .
H20A H 0.7594 -0.0308 0.1622 0.130 Uiso 1 1 calc R
H20B H 0.7146 0.0405 0.1160 0.130 Uiso 1 1 calc R
H20C H 0.8598 0.0198 0.1559 0.130 Uiso 1 1 calc R
C21 C 0.8008(8) -0.0122(3) 0.3579(7) 0.087(2) Uani 1 1 d .
H21A H 0.7734 -0.0534 0.3191 0.130 Uiso 1 1 calc R
H21B H 0.8833 -0.0180 0.4202 0.130 Uiso 1 1 calc R
H21C H 0.7384 0.0022 0.3837 0.130 Uiso 1 1 calc R
C22 C 1.1147(5) 0.1975(3) 0.3088(4) 0.0490(14) Uani 1 1 d .
C23 C 1.3269(6) 0.1861(3) 0.3695(4) 0.0582(16) Uani 1 1 d .
C24 C 1.4561(6) 0.2039(4) 0.4032(5) 0.0667(18) Uani 1 1 d .
H24 H 1.4802 0.2481 0.4093 0.080 Uiso 1 1 calc R
C25 C 1.5469(7) 0.1548(5) 0.4271(6) 0.084(2) Uani 1 1 d .
H25 H 1.6332 0.1663 0.4492 0.101 Uiso 1 1 calc R
C26 C 1.5140(7) 0.0893(5) 0.4194(7) 0.093(3) Uani 1 1 d .
H26 H 1.5784 0.0575 0.4367 0.112 Uiso 1 1 calc R
C27 C 1.3878(7) 0.0696(4) 0.3866(6) 0.086(2) Uani 1 1 d .
H27 H 1.3665 0.0251 0.3828 0.103 Uiso 1 1 calc R
C28 C 1.2923(6) 0.1185(3) 0.3593(5) 0.0640(18) Uani 1 1 d .

loop_
_atom_site_aniso_label
_atom_site_aniso_U_11
_atom_site_aniso_U_22
_atom_site_aniso_U_33
_atom_site_aniso_U_23
_atom_site_aniso_U_13
_atom_site_aniso_U_12
I1 0.0755(4) 0.0545(3) 0.0912(4) -0.0196(2) 0.0238(3) -0.0050(2)
S1 0.0445(9) 0.0570(9) 0.0810(11) 0.0038(8) 0.0235(8) 0.0058(7)
S2 0.0707(12) 0.0669(10) 0.0624(10) -0.0029(8) 0.0322(9) -0.0077(8)
N1 0.045(3) 0.039(3) 0.061(3) -0.006(2) 0.018(2) 0.000(2)
N2 0.035(3) 0.042(2) 0.044(2) -0.002(2) 0.009(2) 0.004(2)
N3 0.064(3) 0.040(3) 0.069(3) -0.001(2) 0.023(3) 0.000(2)
N4 0.044(3) 0.065(3) 0.049(3) 0.003(2) 0.018(2) 0.000(2)
O1 0.044(2) 0.045(2) 0.056(2) 0.0005(18) 0.0206(18) 0.0038(17)
C1 0.066(5) 0.053(4) 0.081(4) -0.013(3) 0.033(4) -0.015(3)
C2 0.054(5) 0.081(5) 0.084(5) -0.019(4) 0.024(4) -0.025(4)
C3 0.039(4) 0.101(6) 0.059(4) -0.007(4) 0.011(3) -0.008(4)
C4 0.039(3) 0.071(4) 0.048(3) 0.001(3) 0.012(3) 0.005(3)
C5 0.043(3) 0.053(3) 0.037(3) -0.006(2) 0.014(2) -0.004(3)
C6 0.041(3) 0.047(3) 0.051(3) -0.010(3) 0.015(3) -0.004(3)
C7 0.052(4) 0.038(3) 0.125(6) -0.007(3) 0.039(4) 0.002(3)
C8 0.050(4) 0.041(3) 0.065(4) -0.001(3) 0.016(3) 0.004(3)
C9 0.040(3) 0.036(3) 0.046(3) -0.003(2) 0.013(2) -0.004(2)
C10 0.045(3) 0.040(3) 0.057(3) -0.002(3) 0.017(3) 0.000(3)
C11 0.044(4) 0.042(3) 0.061(4) 0.000(3) 0.014(3) -0.001(3)
C12 0.039(3) 0.046(3) 0.054(3) -0.002(3) 0.019(3) -0.004(3)
C13 0.046(3) 0.048(3) 0.054(3) 0.005(3) 0.021(3) 0.003(3)
C14 0.053(4) 0.048(3) 0.046(3) 0.004(2) 0.021(3) -0.005(3)
C15 0.040(3) 0.061(4) 0.048(3) 0.005(3) 0.019(3) -0.007(3)
C16 0.043(3) 0.053(3) 0.043(3) 0.001(3) 0.018(3) -0.001(3)
C17 0.043(3) 0.041(3) 0.047(3) 0.000(2) 0.018(3) -0.003(2)
C18 0.068(4) 0.053(4) 0.077(4) 0.007(3) 0.031(4) -0.006(3)
C19 0.035(3) 0.045(3) 0.065(4) 0.005(3) 0.016(3) 0.003(2)
C20 0.095(6) 0.055(4) 0.087(5) -0.015(4) 0.018(4) 0.009(4)
C21 0.103(6) 0.046(4) 0.117(6) 0.008(4) 0.052(5) -0.003(4)
C22 0.040(3) 0.055(3) 0.051(3) 0.004(3) 0.019(3) -0.003(3)
C23 0.043(4) 0.094(5) 0.036(3) 0.001(3) 0.016(3) -0.001(3)
C24 0.042(4) 0.101(5) 0.054(4) -0.003(4) 0.018(3) -0.004(4)
C25 0.043(4) 0.139(8) 0.068(4) 0.004(5) 0.021(3) 0.010(5)
C26 0.050(5) 0.120(7) 0.104(6) 0.012(5) 0.028(4) 0.031(5)
C27 0.065(5) 0.080(5) 0.106(6) 0.019(4) 0.031(4) 0.025(4)
C28 0.040(4) 0.079(5) 0.068(4) 0.008(3) 0.019(3) 0.005(3)

loop_
_atom_type_symbol
_atom_type_description
_atom_type_scat_dispersion_real
_atom_type_scat_dispersion_imag
_atom_type_scat_source
C C 0.0033 0.0016 'International Tables Vol C Tables 4.2.6.8 and 6.1.1.4'
H H 0.0000 0.0000 'International Tables Vol C Tables 4.2.6.8 and 6.1.1.4'
I I -0.4742 1.8119 'International Tables Vol C Tables 4.2.6.8 and 6.1.1.4'
N N 0.0061 0.0033 'International Tables Vol C Tables 4.2.6.8 and 6.1.1.4'
O O 0.0106 0.0060 'International Tables Vol C Tables 4.2.6.8 and 6.1.1.4'
S S 0.1246 0.1234 'International Tables Vol C Tables 4.2.6.8 and 6.1.1.4'

loop_
_geom_angle_atom_site_label_1
_geom_angle_atom_site_label_2
_geom_angle_atom_site_label_3
_geom_angle
C28 S1 C22 89.5(3)
C6 N1 C7 123.6(5)
C9 N1 C6 109.7(4)
C9 N1 C7 126.7(5)
C5 N2 C8 124.8(5)
C9 N2 C5 109.0(4)
C9 N2 C8 126.1(4)
C19 N3 C20 123.2(5)
C19 N3 C21 120.9(5)
C20 N3 C21 115.8(5)
C22 N4 C23 111.0(5)
C19 O1 C17 119.9(4)
C2 C1 H1 121.7
C2 C1 C6 116.5(6)
C6 C1 H1 121.7
C1 C2 H2 118.7
C1 C2 C3 122.6(6)
C3 C2 H2 118.7
C2 C3 H3 119.2
C4 C3 C2 121.6(6)
C4 C3 H3 119.2
C3 C4 H4 121.8
C3 C4 C5 116.4(6)
C5 C4 H4 121.8
N2 C5 C4 131.3(5)
N2 C5 C6 106.8(5)
C6 C5 C4 121.9(5)
N1 C6 C1 132.3(5)
N1 C6 C5 106.8(5)
C5 C6 C1 120.9(6)
N1 C7 H7A 109.5
N1 C7 H7B 109.5
N1 C7 H7C 109.5
H7A C7 H7B 109.5
H7A C7 H7C 109.5
H7B C7 H7C 109.5
N2 C8 H8A 109.5
N2 C8 H8B 109.5
N2 C8 H8C 109.5
H8A C8 H8B 109.5
H8A C8 H8C 109.5
H8B C8 H8C 109.5
N1 C9 N2 107.7(4)
N1 C9 C10 129.3(5)
N2 C9 C10 123.1(5)
C9 C10 H10 116.7
C11 C10 C9 126.6(5)
C11 C10 H10 116.7
C10 C11 H11 117.9
C10 C11 C12 124.1(5)
C12 C11 H11 117.9
C13 C12 C11 120.6(5)
C13 C12 C17 118.7(5)
C17 C12 C11 120.6(5)
C12 C13 H13 119.0
C12 C13 C14 122.1(5)
C14 C13 H13 119.0
C13 C14 C18 120.1(5)
C15 C14 C13 117.6(5)
C15 C14 C18 122.3(5)
C14 C15 H15 118.5
C14 C15 C16 122.9(5)
C16 C15 H15 118.5
C15 C16 C22 118.2(5)
C17 C16 C15 117.1(5)
C17 C16 C22 124.6(5)
C12 C17 O1 118.7(5)
C16 C17 O1 119.4(5)
C16 C17 C12 121.5(5)
C14 C18 H18A 109.5
C14 C18 H18B 109.5
C14 C18 H18C 109.5
H18A C18 H18B 109.5
H18A C18 H18C 109.5
H18B C18 H18C 109.5
N3 C19 S2 126.9(5)
N3 C19 O1 109.8(5)
O1 C19 S2 123.2(4)
N3 C20 H20A 109.5
N3 C20 H20B 109.5
N3 C20 H20C 109.5
H20A C20 H20B 109.5
H20A C20 H20C 109.5
H20B C20 H20C 109.5
N3 C21 H21A 109.5
N3 C21 H21B 109.5
N3 C21 H21C 109.5
H21A C21 H21B 109.5
H21A C21 H21C 109.5
H21B C21 H21C 109.5
N4 C22 S1 115.3(4)
N4 C22 C16 121.0(5)
C16 C22 S1 123.7(4)
N4 C23 C24 125.9(6)
N4 C23 C28 114.5(5)
C24 C23 C28 119.6(6)
C23 C24 H24 120.7
C25 C24 C23 118.7(7)
C25 C24 H24 120.7
C24 C25 H25 119.1
C26 C25 C24 121.8(7)
C26 C25 H25 119.1
C25 C26 H26 119.3
C25 C26 C27 121.4(7)
C27 C26 H26 119.3
C26 C27 H27 120.9
C26 C27 C28 118.2(7)
C28 C27 H27 120.9
C23 C28 S1 109.7(5)
C27 C28 S1 130.1(6)
C27 C28 C23 120.2(6)

loop_
_geom_bond_atom_site_label_1
_geom_bond_atom_site_label_2
_geom_bond_distance
S1 C22 1.752(6)
S1 C28 1.714(6)
S2 C19 1.660(6)
N1 C6 1.380(7)
N1 C7 1.481(7)
N1 C9 1.337(6)
N2 C5 1.379(6)
N2 C8 1.460(6)
N2 C9 1.361(6)
N3 C19 1.315(7)
N3 C20 1.468(8)
N3 C21 1.477(8)
N4 C22 1.301(7)
N4 C23 1.387(7)
O1 C17 1.396(6)
O1 C19 1.367(7)
C1 H1 0.9300
C1 C2 1.363(9)
C1 C6 1.399(8)
C2 H2 0.9300
C2 C3 1.380(9)
C3 H3 0.9300
C3 C4 1.377(8)
C4 H4 0.9300
C4 C5 1.392(8)
C5 C6 1.381(7)
C7 H7A 0.9600
C7 H7B 0.9600
C7 H7C 0.9600
C8 H8A 0.9600
C8 H8B 0.9600
C8 H8C 0.9600
C9 C10 1.440(7)
C10 H10 0.9300
C10 C11 1.315(8)
C11 H11 0.9300
C11 C12 1.474(7)
C12 C13 1.375(7)
C12 C17 1.392(7)
C13 H13 0.9300
C13 C14 1.395(8)
C14 C15 1.372(8)
C14 C18 1.506(8)
C15 H15 0.9300
C15 C16 1.404(7)
C16 C17 1.391(7)
C16 C22 1.475(7)
C18 H18A 0.9600
C18 H18B 0.9600
C18 H18C 0.9600
C20 H20A 0.9600
C20 H20B 0.9600
C20 H20C 0.9600
C21 H21A 0.9600
C21 H21B 0.9600
C21 H21C 0.9600
C23 C24 1.394(8)
C23 C28 1.415(8)
C24 H24 0.9300
C24 C25 1.372(9)
C25 H25 0.9300
C25 C26 1.369(10)
C26 H26 0.9300
C26 C27 1.375(10)
C27 H27 0.9300
C27 C28 1.401(9)

loop_
_geom_torsion_atom_site_label_1
_geom_torsion_atom_site_label_2
_geom_torsion_atom_site_label_3
_geom_torsion_atom_site_label_4
_geom_torsion
N1 C9 C10 C11 21.9(10)
N2 C5 C6 N1 -0.8(6)
N2 C5 C6 C1 179.5(5)
N2 C9 C10 C11 -158.9(5)
N4 C23 C24 C25 -178.5(6)
N4 C23 C28 S1 -1.1(7)
N4 C23 C28 C27 -179.9(6)
C1 C2 C3 C4 -1.6(11)
C2 C1 C6 N1 179.5(6)
C2 C1 C6 C5 -0.9(9)
C2 C3 C4 C5 0.4(9)
C3 C4 C5 N2 -179.2(5)
C3 C4 C5 C6 0.6(8)
C4 C5 C6 N1 179.4(5)
C4 C5 C6 C1 -0.3(9)
C5 N2 C9 N1 -0.3(6)
C5 N2 C9 C10 -179.6(5)
C6 N1 C9 N2 -0.2(6)
C6 N1 C9 C10 179.0(5)
C6 C1 C2 C3 1.8(10)
C7 N1 C6 C1 -1.0(10)
C7 N1 C6 C5 179.4(5)
C7 N1 C9 N2 -179.0(5)
C7 N1 C9 C10 0.3(9)
C8 N2 C5 C4 0.8(9)
C8 N2 C5 C6 -179.0(5)
C8 N2 C9 N1 179.3(5)
C8 N2 C9 C10 0.0(8)
C9 N1 C6 C1 -179.7(6)
C9 N1 C6 C5 0.6(6)
C9 N2 C5 C4 -179.6(5)
C9 N2 C5 C6 0.6(6)
C9 C10 C11 C12 177.5(5)
C10 C11 C12 C13 -30.2(9)
C10 C11 C12 C17 152.9(6)
C11 C12 C13 C14 -175.7(5)
C11 C12 C17 O1 3.1(8)
C11 C12 C17 C16 176.9(5)
C12 C13 C14 C15 -0.7(8)
C12 C13 C14 C18 177.9(5)
C13 C12 C17 O1 -173.9(5)
C13 C12 C17 C16 -0.1(8)
C13 C14 C15 C16 -1.0(8)
C14 C15 C16 C17 2.1(8)
C14 C15 C16 C22 -179.8(5)
C15 C16 C17 O1 172.2(5)
C15 C16 C17 C12 -1.5(8)
C15 C16 C22 S1 -175.7(4)
C15 C16 C22 N4 4.4(8)
C17 O1 C19 S2 -15.4(7)
C17 O1 C19 N3 165.2(4)
C17 C12 C13 C14 1.3(8)
C17 C16 C22 S1 2.1(8)
C17 C16 C22 N4 -177.8(5)
C18 C14 C15 C16 -179.6(5)
C19 O1 C17 C12 -82.4(6)
C19 O1 C17 C16 103.6(6)
C20 N3 C19 S2 177.3(5)
C20 N3 C19 O1 -3.3(8)
C21 N3 C19 S2 -4.3(8)
C21 N3 C19 O1 175.1(5)
C22 S1 C28 C23 1.4(5)
C22 S1 C28 C27 180.0(7)
C22 N4 C23 C24 177.7(5)
C22 N4 C23 C28 0.0(7)
C22 C16 C17 O1 -5.7(8)
C22 C16 C17 C12 -179.4(5)
C23 N4 C22 S1 1.2(6)
C23 N4 C22 C16 -178.9(5)
C23 C24 C25 C26 -0.4(10)
C24 C23 C28 S1 -179.0(4)
C24 C23 C28 C27 2.3(10)
C24 C25 C26 C27 0.3(12)
C25 C26 C27 C28 1.0(12)
C26 C27 C28 S1 179.3(6)
C26 C27 C28 C23 -2.3(11)
C28 S1 C22 N4 -1.6(5)
C28 S1 C22 C16 178.5(5)
C28 C23 C24 C25 -0.9(9)

loop_
_smtbx_masks_void_nr
_smtbx_masks_void_average_x
_smtbx_masks_void_average_y
_smtbx_masks_void_average_z
_smtbx_masks_void_volume
_smtbx_masks_void_count_electrons
1 0.310 0.139 0.883 8.9 3.1
2 0.310 0.361 0.383 8.9 3.1
3 0.690 0.639 0.617 8.9 2.9
4 0.690 0.861 0.117 8.9 2.9
